data_4026324
loop_
_publ_author_name
'Vincent Gembus'
'Svetlana Postikova'
'Vincent Levacher'
'Jean-Fran\,cois Bri\`ere'

_publ_contact_author_address
;CNRS UMR COBRA, Universit\'e et INSA de Rouen
FR INC3M 3038, IRCOF
rue Tesni\`ere
F-76821 Mont Saint Aignan cedex
;
_publ_contact_author_email jean-francois.briere@insa-rouen.fr
_publ_contact_author_name 'Jean-Fran\,cois Bri\`ere'
_publ_section_title
;
 Highly Regio- and Diastereoselective Anionic [3 + 2] Cycloaddition under
 Phase Transfer Catalytic Conditions
;
_journal_name_full 'Journal of Organic Chemistry'
_journal_page_first 4194
_journal_page_last 4199
_journal_paper_doi 10.1021/jo2005268
_journal_volume 76
_journal_year 2011
_chemical_compound_source 'synthesis as described'
_chemical_formula_moiety 'C23 H24 Cl1 N1 O3'
_chemical_formula_sum 'C23 H24 Cl N O3'
_chemical_formula_weight 397.88
_chemical_name_systematic
;
 ?
;
_space_group_IT_number 14
_symmetry_cell_setting monoclinic
_symmetry_Int_Tables_number 14
_symmetry_space_group_name_Hall '-P 2ybc'
_symmetry_space_group_name_H-M 'P 1 21/c 1'
_atom_sites_solution_hydrogens geom
_atom_sites_solution_primary direct
_atom_sites_solution_secondary difmap
_audit_conform_dict_location ftp://ftp.iucr.org/pub/cif_core.dic
_audit_conform_dict_name cif_core.dic
_audit_conform_dict_version 2.3
_audit_creation_date 2011-02-08T17:19:11-00:00
_audit_creation_method 'WinGX routine CIF_UPDATE'
_cell_angle_alpha 90
_cell_angle_beta 108.6870(10)
_cell_angle_gamma 90
_cell_formula_units_Z 4
_cell_length_a 13.2634(8)
_cell_length_b 9.4146(6)
_cell_length_c 16.7765(10)
_cell_measurement_reflns_used 0
_cell_measurement_temperature 293(2)
_cell_measurement_theta_max 0
_cell_measurement_theta_min 0
_cell_measurement_wavelength 0.71073
_cell_volume 1984.4(2)
_computing_molecular_graphics 'Ortep-3 for Windows (Farrugia, 1997)'
_computing_publication_material 'WinGX publication routines (Farrugia, 1999)'
_computing_structure_refinement 'SHELXL-97 (Sheldrick, 1997)'
_computing_structure_solution 'SHELXS-86 (Sheldrick, 1986)'
_diffrn_ambient_temperature 293(2)
_diffrn_measured_fraction_theta_full 0.998
_diffrn_measured_fraction_theta_max 0.998
_diffrn_radiation_monochromator graphite
_diffrn_radiation_probe x-ray
_diffrn_radiation_type MoK\a
_diffrn_radiation_wavelength 0.71073
_diffrn_reflns_av_R_equivalents 0.02
_diffrn_reflns_av_unetI/netI 0.0187
_diffrn_reflns_limit_h_max 16
_diffrn_reflns_limit_h_min -16
_diffrn_reflns_limit_k_max 11
_diffrn_reflns_limit_k_min -11
_diffrn_reflns_limit_l_max 20
_diffrn_reflns_limit_l_min -20
_diffrn_reflns_number 15427
_diffrn_reflns_theta_full 26.36
_diffrn_reflns_theta_max 26.36
_diffrn_reflns_theta_min 2.51
_exptl_absorpt_coefficient_mu 0.217
_exptl_absorpt_correction_type none
_exptl_crystal_colour colourless
_exptl_crystal_density_diffrn 1.332
_exptl_crystal_description prism
_exptl_crystal_F_000 840
_exptl_crystal_size_max 0.1
_exptl_crystal_size_mid 0.2
_exptl_crystal_size_min 0.4
_refine_diff_density_max 0.216
_refine_diff_density_min -0.222
_refine_diff_density_rms 0.035
_refine_ls_extinction_method none
_refine_ls_goodness_of_fit_ref 1.027
_refine_ls_hydrogen_treatment constr
_refine_ls_matrix_type full
_refine_ls_number_parameters 254
_refine_ls_number_reflns 4047
_refine_ls_number_restraints 0
_refine_ls_restrained_S_all 1.027
_refine_ls_R_factor_all 0.0504
_refine_ls_R_factor_gt 0.0418
_refine_ls_shift/su_max 0
_refine_ls_shift/su_mean 0
_refine_ls_structure_factor_coef Fsqd
_refine_ls_weighting_details 'calc w=1/[\s^2^(Fo^2^)+(0.0576P)^2^+0.4609P] where P=(Fo^2^+2Fc^2^)/3'
_refine_ls_weighting_scheme calc
_refine_ls_wR_factor_gt 0.1078
_refine_ls_wR_factor_ref 0.1138
_reflns_number_gt 3361
_reflns_number_total 4047
_reflns_threshold_expression >2sigma(I)
_cod_data_source_file jo2005268_si_002.cif
_cod_data_source_block vg1010bis
_cod_original_sg_symbol_H-M 'P 21/c'
_cod_database_code 4026324

loop_
_symmetry_equiv_pos_as_xyz
'x, y, z'
'-x, y+1/2, -z+1/2'
'-x, -y, -z'
'x, -y-1/2, z-1/2'

loop_
_atom_site_label
_atom_site_type_symbol
_atom_site_fract_x
_atom_site_fract_y
_atom_site_fract_z
_atom_site_U_iso_or_equiv
_atom_site_adp_type
_atom_site_occupancy
_atom_site_symmetry_multiplicity
_atom_site_calc_flag
_atom_site_refinement_flags
Cl1 Cl 0.09705(4) 0.67583(6) 0.02353(3) 0.07015(18) Uani 1 1 d .
N1 N 0.70355(11) -0.02043(14) 0.09783(9) 0.0461(3) Uani 1 1 d .
O1 O 0.57768(9) 0.56927(13) 0.29113(7) 0.0536(3) Uani 1 1 d .
H1B H 0.5452 0.5693 0.3253 0.08 Uiso 1 1 calc R
O2 O 0.82930(11) -0.17957(13) 0.02153(9) 0.0650(4) Uani 1 1 d .
O3 O 0.53816(9) 0.01154(14) 0.10390(8) 0.0565(3) Uani 1 1 d .
C1 C 0.41133(13) 0.63846(17) 0.12668(11) 0.0466(4) Uani 1 1 d .
H1 H 0.4714 0.6902 0.1275 0.056 Uiso 1 1 calc R
C2 C 0.31214(14) 0.68699(18) 0.07965(11) 0.0503(4) Uani 1 1 d .
H2 H 0.3052 0.7704 0.0487 0.06 Uiso 1 1 calc R
C3 C 0.22320(13) 0.61049(18) 0.07902(10) 0.0474(4) Uani 1 1 d .
C4 C 0.23229(13) 0.48565(18) 0.12335(11) 0.0501(4) Uani 1 1 d .
H4 H 0.172 0.434 0.122 0.06 Uiso 1 1 calc R
C5 C 0.33263(13) 0.43806(17) 0.17005(11) 0.0451(4) Uani 1 1 d .
H5 H 0.3393 0.3537 0.2001 0.054 Uiso 1 1 calc R
C6 C 0.42331(12) 0.51382(15) 0.17286(9) 0.0384(3) Uani 1 1 d .
C7 C 0.53253(12) 0.46596(16) 0.22763(9) 0.0395(3) Uani 1 1 d .
H7 H 0.5251 0.3763 0.2549 0.047 Uiso 1 1 calc R
C8 C 0.61075(12) 0.44404(16) 0.17912(9) 0.0390(3) Uani 1 1 d .
H8 H 0.6181 0.5326 0.1508 0.047 Uiso 1 1 calc R
C9 C 0.57348(14) 0.32437(18) 0.11346(10) 0.0492(4) Uani 1 1 d .
H9A H 0.5021 0.2934 0.109 0.059 Uiso 1 1 calc R
H9B H 0.5741 0.3559 0.0586 0.059 Uiso 1 1 calc R
C10 C 0.65260(12) 0.20680(16) 0.14628(9) 0.0395(3) Uani 1 1 d .
C11 C 0.73151(12) 0.24686(16) 0.21362(9) 0.0403(3) Uani 1 1 d .
H11 H 0.7874 0.1873 0.242 0.048 Uiso 1 1 calc R
C12 C 0.72201(12) 0.39744(16) 0.23963(9) 0.0388(3) Uani 1 1 d .
H12 H 0.7196 0.3974 0.2974 0.047 Uiso 1 1 calc R
C13 C 0.81151(11) 0.49404(15) 0.23551(9) 0.0395(3) Uani 1 1 d .
C14 C 0.85220(14) 0.5971(2) 0.29639(12) 0.0564(4) Uani 1 1 d .
H14 H 0.8277 0.6034 0.3424 0.068 Uiso 1 1 calc R
C15 C 0.92938(16) 0.6911(2) 0.28890(15) 0.0693(6) Uani 1 1 d .
H15 H 0.9561 0.7601 0.33 0.083 Uiso 1 1 calc R
C16 C 0.96646(14) 0.6834(2) 0.22192(16) 0.0680(6) Uani 1 1 d .
H16 H 1.0176 0.7474 0.2171 0.082 Uiso 1 1 calc R
C17 C 0.92809(14) 0.5809(2) 0.16178(14) 0.0615(5) Uani 1 1 d .
H17 H 0.9538 0.5747 0.1164 0.074 Uiso 1 1 calc R
C18 C 0.85106(13) 0.48679(18) 0.16855(11) 0.0490(4) Uani 1 1 d .
H18 H 0.8255 0.4176 0.1275 0.059 Uiso 1 1 calc R
C19 C 0.62819(12) 0.05932(17) 0.11377(9) 0.0414(3) Uani 1 1 d .
C20 C 0.68371(16) -0.17144(18) 0.07891(13) 0.0580(5) Uani 1 1 d .
H20A H 0.6082 -0.1907 0.0649 0.07 Uiso 1 1 calc R
H20B H 0.721 -0.2272 0.1281 0.07 Uiso 1 1 calc R
C21 C 0.72060(16) -0.2137(2) 0.00673(13) 0.0643(5) Uani 1 1 d .
H21A H 0.7107 -0.3152 -0.0026 0.077 Uiso 1 1 calc R
H21B H 0.6774 -0.1657 -0.0438 0.077 Uiso 1 1 calc R
C22 C 0.84399(17) -0.0317(2) 0.03370(14) 0.0646(5) Uani 1 1 d .
H22A H 0.802 0.0171 -0.017 0.078 Uiso 1 1 calc R
H22B H 0.9182 -0.009 0.0431 0.078 Uiso 1 1 calc R
C23 C 0.81254(13) 0.02164(18) 0.10707(12) 0.0515(4) Uani 1 1 d .
H23A H 0.8605 -0.0171 0.159 0.062 Uiso 1 1 calc R
H23B H 0.8183 0.1244 0.11 0.062 Uiso 1 1 calc R

loop_
_atom_site_aniso_label
_atom_site_aniso_U_11
_atom_site_aniso_U_22
_atom_site_aniso_U_33
_atom_site_aniso_U_23
_atom_site_aniso_U_13
_atom_site_aniso_U_12
Cl1 0.0475(3) 0.0858(4) 0.0756(3) 0.0133(3) 0.0176(2) 0.0088(2)
N1 0.0458(7) 0.0380(7) 0.0578(8) -0.0063(6) 0.0213(6) -0.0030(6)
O1 0.0498(7) 0.0644(8) 0.0526(7) -0.0218(6) 0.0246(5) -0.0078(5)
O2 0.0705(9) 0.0554(8) 0.0723(9) -0.0079(6) 0.0276(7) 0.0162(6)
O3 0.0482(7) 0.0692(8) 0.0587(7) -0.0143(6) 0.0264(6) -0.0140(6)
C1 0.0455(9) 0.0436(9) 0.0592(10) 0.0016(7) 0.0289(8) -0.0016(7)
C2 0.0546(10) 0.0479(9) 0.0563(10) 0.0085(7) 0.0288(8) 0.0061(7)
C3 0.0449(9) 0.0548(10) 0.0463(9) -0.0061(7) 0.0199(7) 0.0042(7)
C4 0.0434(9) 0.0486(9) 0.0619(11) -0.0077(8) 0.0219(8) -0.0088(7)
C5 0.0490(9) 0.0367(8) 0.0549(9) -0.0021(7) 0.0239(8) -0.0037(6)
C6 0.0430(8) 0.0361(7) 0.0433(8) -0.0067(6) 0.0240(7) -0.0010(6)
C7 0.0429(8) 0.0394(8) 0.0415(8) -0.0036(6) 0.0212(7) -0.0032(6)
C8 0.0414(8) 0.0399(8) 0.0406(8) 0.0022(6) 0.0199(6) 0.0040(6)
C9 0.0484(9) 0.0579(10) 0.0405(8) -0.0065(7) 0.0130(7) 0.0135(7)
C10 0.0417(8) 0.0419(8) 0.0405(8) 0.0015(6) 0.0208(7) 0.0026(6)
C11 0.0406(8) 0.0375(8) 0.0450(8) 0.0074(6) 0.0166(7) 0.0020(6)
C12 0.0425(8) 0.0415(8) 0.0359(7) 0.0028(6) 0.0175(6) 0.0020(6)
C13 0.0360(7) 0.0363(7) 0.0447(8) 0.0024(6) 0.0110(6) 0.0049(6)
C14 0.0536(10) 0.0568(11) 0.0534(10) -0.0074(8) 0.0098(8) -0.0017(8)
C15 0.0536(11) 0.0552(11) 0.0838(15) -0.0104(10) 0.0005(10) -0.0108(9)
C16 0.0365(9) 0.0541(11) 0.1067(17) 0.0139(11) 0.0135(10) -0.0047(8)
C17 0.0500(10) 0.0566(11) 0.0875(14) 0.0145(10) 0.0353(10) 0.0041(8)
C18 0.0508(9) 0.0428(9) 0.0591(10) 0.0019(7) 0.0256(8) -0.0002(7)
C19 0.0447(8) 0.0464(9) 0.0359(8) -0.0002(6) 0.0168(7) -0.0039(7)
C20 0.0632(11) 0.0400(9) 0.0719(12) -0.0092(8) 0.0231(9) -0.0071(8)
C21 0.0701(13) 0.0543(11) 0.0624(12) -0.0130(9) 0.0127(10) 0.0053(9)
C22 0.0644(12) 0.0558(11) 0.0842(14) -0.0022(10) 0.0386(11) 0.0089(9)
C23 0.0440(9) 0.0443(9) 0.0674(11) -0.0069(8) 0.0194(8) 0.0005(7)

loop_
_atom_type_symbol
_atom_type_description
_atom_type_scat_dispersion_real
_atom_type_scat_dispersion_imag
_atom_type_scat_source
C C 0.0033 0.0016 'International Tables Vol C Tables 4.2.6.8 and 6.1.1.4'
H H 0 0 'International Tables Vol C Tables 4.2.6.8 and 6.1.1.4'
Cl Cl 0.1484 0.1585 'International Tables Vol C Tables 4.2.6.8 and 6.1.1.4'
N N 0.0061 0.0033 'International Tables Vol C Tables 4.2.6.8 and 6.1.1.4'
O O 0.0106 0.006 'International Tables Vol C Tables 4.2.6.8 and 6.1.1.4'

loop_
_geom_angle_atom_site_label_1
_geom_angle_atom_site_label_2
_geom_angle_atom_site_label_3
_geom_angle
C19 N1 C23 127.03(13)
C19 N1 C20 119.54(14)
C23 N1 C20 112.98(13)
C7 O1 H1B 109.5
C22 O2 C21 109.52(14)
C2 C1 C6 121.21(15)
C2 C1 H1 119.4
C6 C1 H1 119.4
C1 C2 C3 119.26(16)
C1 C2 H2 120.4
C3 C2 H2 120.4
C4 C3 C2 121.03(16)
C4 C3 Cl1 119.51(13)
C2 C3 Cl1 119.43(14)
C3 C4 C5 118.97(15)
C3 C4 H4 120.5
C5 C4 H4 120.5
C4 C5 C6 121.26(15)
C4 C5 H5 119.4
C6 C5 H5 119.4
C5 C6 C1 118.26(15)
C5 C6 C7 121.23(14)
C1 C6 C7 120.46(13)
O1 C7 C6 109.98(12)
O1 C7 C8 107.27(12)
C6 C7 C8 113.51(12)
O1 C7 H7 108.7
C6 C7 H7 108.7
C8 C7 H7 108.7
C7 C8 C9 111.29(13)
C7 C8 C12 110.73(12)
C9 C8 C12 106.19(12)
C7 C8 H8 109.5
C9 C8 H8 109.5
C12 C8 H8 109.5
C10 C9 C8 104.47(12)
C10 C9 H9A 110.9
C8 C9 H9A 110.9
C10 C9 H9B 110.9
C8 C9 H9B 110.9
H9A C9 H9B 108.9
C11 C10 C19 126.68(14)
C11 C10 C9 111.76(14)
C19 C10 C9 120.54(14)
C10 C11 C12 113.57(13)
C10 C11 H11 123.2
C12 C11 H11 123.2
C11 C12 C13 114.45(12)
C11 C12 C8 103.08(12)
C13 C12 C8 113.12(12)
C11 C12 H12 108.6
C13 C12 H12 108.6
C8 C12 H12 108.6
C18 C13 C14 118.19(15)
C18 C13 C12 120.89(13)
C14 C13 C12 120.83(14)
C13 C14 C15 120.23(19)
C13 C14 H14 119.9
C15 C14 H14 119.9
C16 C15 C14 120.73(19)
C16 C15 H15 119.6
C14 C15 H15 119.6
C15 C16 C17 119.78(18)
C15 C16 H16 120.1
C17 C16 H16 120.1
C16 C17 C18 119.99(19)
C16 C17 H17 120
C18 C17 H17 120
C17 C18 C13 121.08(17)
C17 C18 H18 119.5
C13 C18 H18 119.5
O3 C19 N1 121.20(14)
O3 C19 C10 118.40(14)
N1 C19 C10 120.37(13)
N1 C20 C21 110.57(16)
N1 C20 H20A 109.5
C21 C20 H20A 109.5
N1 C20 H20B 109.5
C21 C20 H20B 109.5
H20A C20 H20B 108.1
O2 C21 C20 112.02(15)
O2 C21 H21A 109.2
C20 C21 H21A 109.2
O2 C21 H21B 109.2
C20 C21 H21B 109.2
H21A C21 H21B 107.9
O2 C22 C23 112.66(16)
O2 C22 H22A 109.1
C23 C22 H22A 109.1
O2 C22 H22B 109.1
C23 C22 H22B 109.1
H22A C22 H22B 107.8
N1 C23 C22 110.31(15)
N1 C23 H23A 109.6
C22 C23 H23A 109.6
N1 C23 H23B 109.6
C22 C23 H23B 109.6
H23A C23 H23B 108.1

loop_
_geom_bond_atom_site_label_1
_geom_bond_atom_site_label_2
_geom_bond_distance
Cl1 C3 1.7454(17)
N1 C19 1.344(2)
N1 C23 1.458(2)
N1 C20 1.462(2)
O1 C7 1.4251(18)
O1 H1B 0.82
O2 C22 1.412(2)
O2 C21 1.419(2)
O3 C19 1.2364(18)
C1 C2 1.377(2)
C1 C6 1.387(2)
C1 H1 0.93
C2 C3 1.379(2)
C2 H2 0.93
C3 C4 1.375(2)
C4 C5 1.385(2)
C4 H4 0.93
C5 C6 1.386(2)
C5 H5 0.93
C6 C7 1.514(2)
C7 C8 1.5238(19)
C7 H7 0.98
C8 C9 1.542(2)
C8 C12 1.562(2)
C8 H8 0.98
C9 C10 1.503(2)
C9 H9A 0.97
C9 H9B 0.97
C10 C11 1.325(2)
C10 C19 1.489(2)
C11 C12 1.500(2)
C11 H11 0.93
C12 C13 1.514(2)
C12 H12 0.98
C13 C18 1.385(2)
C13 C14 1.387(2)
C14 C15 1.389(3)
C14 H14 0.93
C15 C16 1.365(3)
C15 H15 0.93
C16 C17 1.371(3)
C16 H16 0.93
C17 C18 1.385(2)
C17 H17 0.93
C18 H18 0.93
C20 C21 1.498(3)
C20 H20A 0.97
C20 H20B 0.97
C21 H21A 0.97
C21 H21B 0.97
C22 C23 1.507(3)
C22 H22A 0.97
C22 H22B 0.97
C23 H23A 0.97
C23 H23B 0.97

loop_
_geom_hbond_atom_site_label_D
_geom_hbond_atom_site_label_H
_geom_hbond_atom_site_label_A
_geom_hbond_distance_DH
_geom_hbond_distance_HA
_geom_hbond_distance_DA
_geom_hbond_angle_DHA
_geom_hbond_site_symmetry_A
O1 H1B O3 0.82 1.94 2.7369(16) 163.2 2_655

loop_
_geom_torsion_atom_site_label_1
_geom_torsion_atom_site_label_2
_geom_torsion_atom_site_label_3
_geom_torsion_atom_site_label_4
_geom_torsion
C6 C1 C2 C3 0.4(3)
C1 C2 C3 C4 -1.1(3)
C1 C2 C3 Cl1 177.01(13)
C2 C3 C4 C5 0.9(2)
Cl1 C3 C4 C5 -177.25(12)
C3 C4 C5 C6 0.1(2)
C4 C5 C6 C1 -0.8(2)
C4 C5 C6 C7 176.66(14)
C2 C1 C6 C5 0.5(2)
C2 C1 C6 C7 -176.93(14)
C5 C6 C7 O1 -115.95(15)
C1 C6 C7 O1 61.43(17)
C5 C6 C7 C8 123.88(15)
C1 C6 C7 C8 -58.74(18)
O1 C7 C8 C9 175.19(12)
C6 C7 C8 C9 -63.12(16)
O1 C7 C8 C12 57.32(16)
C6 C7 C8 C12 179.01(12)
C7 C8 C9 C10 -111.33(14)
C12 C8 C9 C10 9.25(16)
C8 C9 C10 C11 -6.00(18)
C8 C9 C10 C19 163.17(13)
C19 C10 C11 C12 -168.39(13)
C9 C10 C11 C12 -0.04(18)
C10 C11 C12 C13 -117.32(15)
C10 C11 C12 C8 5.94(16)
C7 C8 C12 C11 111.79(13)
C9 C8 C12 C11 -9.15(15)
C7 C8 C12 C13 -124.06(13)
C9 C8 C12 C13 114.99(14)
C11 C12 C13 C18 41.64(19)
C8 C12 C13 C18 -76.04(17)
C11 C12 C13 C14 -141.79(15)
C8 C12 C13 C14 100.53(16)
C18 C13 C14 C15 0.9(2)
C12 C13 C14 C15 -175.75(16)
C13 C14 C15 C16 -0.1(3)
C14 C15 C16 C17 -0.7(3)
C15 C16 C17 C18 0.8(3)
C16 C17 C18 C13 0.0(3)
C14 C13 C18 C17 -0.9(2)
C12 C13 C18 C17 175.81(15)
C23 N1 C19 O3 -179.65(16)
C20 N1 C19 O3 -7.9(2)
C23 N1 C19 C10 -1.4(2)
C20 N1 C19 C10 170.31(15)
C11 C10 C19 O3 124.41(17)
C9 C10 C19 O3 -43.0(2)
C11 C10 C19 N1 -53.9(2)
C9 C10 C19 N1 138.69(16)
C19 N1 C20 C21 136.68(17)
C23 N1 C20 C21 -50.5(2)
C22 O2 C21 C20 -59.9(2)
N1 C20 C21 O2 55.5(2)
C21 O2 C22 C23 59.5(2)
C19 N1 C23 C22 -138.19(17)
C20 N1 C23 C22 49.6(2)
O2 C22 C23 N1 -54.5(2)
